data_7110965
loop_
_publ_author_name
'Brett, Tom J.'
'Stezowski, John J.'

_publ_section_title
;
 Structural studies of supramolecular \b-cyclodextrin complexes with
 butyrophenone and valerophenone: an explanation for photochemical
 reaction modification
;
_journal_issue 10
_journal_name_full 'Chemical Communications'
_journal_page_first 857
_journal_paper_doi 10.1039/b002828m
_journal_year 2000
_chemical_formula_sum 'C52 H105 O47.5'
_chemical_formula_weight 1490.36
_chemical_name_common 'beta-CD/butyrophenone unidecahydrate'
_chemical_name_systematic
; 
 ? 
;
_space_group_IT_number 5
_symmetry_cell_setting monoclinic
_symmetry_space_group_name_Hall 'C 2y'
_symmetry_space_group_name_H-M 'C 1 2 1'
_atom_sites_solution_hydrogens geom
_atom_sites_solution_primary direct
_atom_sites_solution_secondary difmap
_audit_creation_method SHELXL-97
_cell_angle_alpha 90.00
_cell_angle_beta 109.378(7)
_cell_angle_gamma 90.00
_cell_formula_units_Z 4
_cell_length_a 19.352(2)
_cell_length_b 24.599(2)
_cell_length_c 15.916(2)
_cell_measurement_reflns_used 18
_cell_measurement_temperature 293(2)
_cell_measurement_theta_max 10
_cell_measurement_theta_min 9
_cell_volume 7147.4(13)
_computing_cell_refinement XSCANS
_computing_data_collection XSCANS
_computing_data_reduction XSCANS
_computing_molecular_graphics 'InsightII (Molecular Simulations)'
_computing_publication_material 'SHELXL-97 (Sheldrick, 1997)'
_computing_structure_refinement 'SHELXL-97 (Sheldrick, 1997)'
_computing_structure_solution 'SHELXS-97 (Sheldrick, 1990)'
_diffrn_ambient_temperature 293(2)
_diffrn_measured_fraction_theta_full 0.989
_diffrn_measured_fraction_theta_max 0.989
_diffrn_measurement_device_type 'single-point counter'
_diffrn_measurement_method omega-scans
_diffrn_radiation_monochromator graphite
_diffrn_radiation_source 'fine-focus sealed tube'
_diffrn_radiation_type MoK\a
_diffrn_radiation_wavelength 0.71073
_diffrn_reflns_av_R_equivalents 0.0306
_diffrn_reflns_av_sigmaI/netI 0.0450
_diffrn_reflns_limit_h_max 22
_diffrn_reflns_limit_h_min -1
_diffrn_reflns_limit_k_max 29
_diffrn_reflns_limit_k_min -1
_diffrn_reflns_limit_l_max 18
_diffrn_reflns_limit_l_min -18
_diffrn_reflns_number 8062
_diffrn_reflns_theta_full 25.00
_diffrn_reflns_theta_max 25.00
_diffrn_reflns_theta_min 2.14
_diffrn_standards_interval_count 97
_diffrn_standards_number 3
_exptl_absorpt_coefficient_mu 0.124
_exptl_crystal_colour colorless
_exptl_crystal_density_diffrn 1.385
_exptl_crystal_density_method 'not measured'
_exptl_crystal_description block
_exptl_crystal_F_000 3188
_exptl_crystal_size_max .7
_exptl_crystal_size_mid .5
_exptl_crystal_size_min .4
_refine_diff_density_max 0.313
_refine_diff_density_min -0.298
_refine_diff_density_rms 0.059
_refine_ls_abs_structure_details 'Flack H D (1983), Acta Cryst. A39, 876-881'
_refine_ls_abs_structure_Flack -0.8(14)
_refine_ls_extinction_coef 0.0027(7)
_refine_ls_extinction_expression Fc^*^=kFc[1+0.001xFc^2^\l^3^/sin(2\q)]^-1/4^
_refine_ls_extinction_method SHELXL
_refine_ls_goodness_of_fit_ref 1.052
_refine_ls_hydrogen_treatment mixed
_refine_ls_matrix_type full
_refine_ls_number_parameters 923
_refine_ls_number_reflns 6708
_refine_ls_number_restraints 55
_refine_ls_restrained_S_all 1.053
_refine_ls_R_factor_all 0.0851
_refine_ls_R_factor_gt 0.0668
_refine_ls_shift/su_max 0.208
_refine_ls_shift/su_mean 0.013
_refine_ls_structure_factor_coef Fsqd
_refine_ls_weighting_details 'calc w=1/[\s^2^(Fo^2^)+(0.1338P)^2^+1.2463P] where P=(Fo^2^+2Fc^2^)/3'
_refine_ls_weighting_scheme calc
_refine_ls_wR_factor_gt 0.1748
_refine_ls_wR_factor_ref 0.1929
_reflns_number_gt 5202
_reflns_number_total 6708
_reflns_threshold_expression >2sigma(I)
_cod_data_source_file b002828msup1.cif
_cod_data_source_block n197
_cod_depositor_comments
;
The following automatic conversions were performed:
'_atom_site_symetry_multiplicity' tag replaced with
'_atom_site_symmetry_multiplicity'.

Automatic conversion script
Id: cif_correct_tags 1440 2010-10-19 06:21:57Z saulius 

The following automatic conversions were performed:

'_symmetry_cell_setting' tag value 'Monoclinic C' was replaced with
'monoclinic' value as specified in the replacement file
'/home/robertas/cod-tools/perl-scripts/inputs/replacement_values.lst'.

Automatic conversion script
Id: cif_fix_values 3143 2015-03-26 13:38:13Z robertas 
;
_cod_original_sg_symbol_H-M C2
_cod_original_formula_sum 'C52 H105 O47.50'
_cod_database_code 7110965

loop_
_symmetry_equiv_pos_as_xyz
'x, y, z'
'-x, y, -z'
'x+1/2, y+1/2, z'
'-x+1/2, y+1/2, -z'

loop_
_atom_site_label
_atom_site_type_symbol
_atom_site_fract_x
_atom_site_fract_y
_atom_site_fract_z
_atom_site_U_iso_or_equiv
_atom_site_adp_type
_atom_site_occupancy
_atom_site_symmetry_multiplicity
_atom_site_calc_flag
_atom_site_refinement_flags
_atom_site_disorder_assembly
_atom_site_disorder_group
C1_1 C 0.2879(3) 0.6770(2) 0.6876(4) 0.0545(13) Uani 1 1 d . . .
H1_1 H 0.2361 0.6820 0.6812 0.065 Uiso 1 1 calc R . .
C2_1 C 0.3035(3) 0.7071(2) 0.6134(4) 0.0549(13) Uani 1 1 d . . .
H2_1 H 0.2942 0.7459 0.6191 0.066 Uiso 1 1 calc R . .
C3_1 C 0.3832(3) 0.7002(2) 0.6231(3) 0.0540(13) Uani 1 1 d . . .
H3_1 H 0.3936 0.6617 0.6170 0.065 Uiso 1 1 calc R . .
C4_1 C 0.4301(3) 0.7205(2) 0.7144(3) 0.0528(13) Uani 1 1 d . . .
H4_1 H 0.4246 0.7600 0.7182 0.063 Uiso 1 1 calc R . .
C5_1 C 0.4094(3) 0.6925(3) 0.7877(4) 0.0588(13) Uani 1 1 d . . .
H5_1 H 0.4228 0.6540 0.7895 0.071 Uiso 1 1 calc R . .
C6_1 C 0.4452(4) 0.7171(4) 0.8799(4) 0.0755(19) Uani 1 1 d . . .
H6A_1 H 0.4258 0.6997 0.9220 0.091 Uiso 1 1 calc R . .
H6B_1 H 0.4975 0.7104 0.8993 0.091 Uiso 1 1 calc R . .
O6_1 O 0.4324(3) 0.7744(2) 0.8798(3) 0.0906(15) Uani 1 1 d . . .
O5_1 O 0.3313(2) 0.69669(19) 0.7716(3) 0.0634(10) Uani 1 1 d . . .
O4_1 O 0.5055(2) 0.70731(15) 0.7261(3) 0.0546(9) Uani 1 1 d . . .
O3_1 O 0.4002(2) 0.7314(2) 0.5558(3) 0.0695(11) Uani 1 1 d . . .
O2_1 O 0.2574(2) 0.68915(17) 0.5286(3) 0.0628(10) Uani 1 1 d . . .
C1_2 C 0.5579(3) 0.7495(2) 0.7531(4) 0.0581(14) Uani 1 1 d . . .
H1_2 H 0.5325 0.7836 0.7558 0.070 Uiso 1 1 calc R . .
C2_2 C 0.5964(3) 0.7555(2) 0.6861(4) 0.0601(14) Uani 1 1 d . . .
H2_2 H 0.6305 0.7862 0.7033 0.072 Uiso 1 1 calc R . .
C3_2 C 0.6395(3) 0.7040(2) 0.6838(4) 0.0545(12) Uani 1 1 d . . .
H3_2 H 0.6056 0.6733 0.6650 0.065 Uiso 1 1 calc R . .
C4_2 C 0.6928(3) 0.6931(2) 0.7765(4) 0.0575(14) Uani 1 1 d . B .
H4_2 H 0.7288 0.7226 0.7943 0.069 Uiso 1 1 calc R . .
C5_2 C 0.6514(4) 0.6890(3) 0.8423(4) 0.0680(17) Uani 1 1 d D . .
H5_2 H 0.6211 0.6561 0.8329 0.082 Uiso 1 1 calc R A 1
C6A_2 C 0.7080(11) 0.6916(10) 0.9380(8) 0.111(11) Uani 0.63 1 d PD B 1
H6A1_2 H 0.6816 0.6910 0.9803 0.133 Uiso 0.63 1 calc PR B 1
H6A2_2 H 0.7382 0.6592 0.9480 0.133 Uiso 0.63 1 calc PR B 1
O6A_2 O 0.7547(11) 0.7380(10) 0.9560(16) 0.107(8) Uani 0.38 1 d PD B 1
O6C_2 O 0.6842(14) 0.6915(9) 1.0111(13) 0.089(6) Uani 0.25 1 d PD C 1
C6B_2 C 0.694(2) 0.6698(13) 0.9368(16) 0.100(14) Uani 0.38 1 d PD B 2
H6B1_2 H 0.6605 0.6586 0.9676 0.120 Uiso 0.38 1 calc PR B 2
H6B2_2 H 0.7256 0.6395 0.9355 0.120 Uiso 0.38 1 calc PR B 2
O6B_2 O 0.7345(11) 0.7145(8) 0.9780(15) 0.075(5) Uani 0.38 1 d PD B 2
O5_2 O 0.6085(2) 0.7381(2) 0.8390(3) 0.0742(13) Uani 1 1 d . B .
O4_2 O 0.7288(2) 0.64326(15) 0.7732(2) 0.0535(9) Uani 1 1 d . . .
O3_2 O 0.6802(2) 0.7097(2) 0.6237(3) 0.0671(11) Uani 1 1 d . . .
O2_2 O 0.5444(2) 0.76603(19) 0.6011(3) 0.0729(12) Uani 1 1 d . . .
C1_3 C 0.8062(3) 0.6412(2) 0.8110(4) 0.0557(13) Uani 1 1 d . B .
H1_3 H 0.8249 0.6782 0.8268 0.067 Uiso 1 1 calc R . .
C2_3 C 0.8358(3) 0.6190(3) 0.7403(4) 0.0604(14) Uani 1 1 d . . .
H2_3 H 0.8894 0.6198 0.7650 0.072 Uiso 1 1 calc R B .
C3_3 C 0.8128(3) 0.5608(2) 0.7192(4) 0.0539(12) Uani 1 1 d . B .
H3_3 H 0.7593 0.5597 0.6927 0.065 Uiso 1 1 calc R . .
C4_3 C 0.8351(3) 0.5278(2) 0.8045(3) 0.0500(12) Uani 1 1 d . . .
H4_3 H 0.8886 0.5259 0.8294 0.060 Uiso 1 1 calc R B .
C5_3 C 0.8050(3) 0.5535(3) 0.8720(4) 0.0584(14) Uani 1 1 d . B .
H5_3 H 0.7514 0.5528 0.8477 0.070 Uiso 1 1 calc R . .
C6_3 C 0.8288(5) 0.5262(3) 0.9613(4) 0.080(2) Uani 1 1 d . . .
H6A_3 H 0.8084 0.5458 1.0006 0.096 Uiso 1 1 calc R B .
H6B_3 H 0.8092 0.4895 0.9546 0.096 Uiso 1 1 calc R . .
O6_3 O 0.9035(3) 0.5238(3) 0.9999(4) 0.1010(18) Uani 1 1 d . B .
O5_3 O 0.8285(2) 0.60906(17) 0.8869(3) 0.0628(10) Uani 1 1 d . . .
O4_3 O 0.80530(18) 0.47393(15) 0.7837(2) 0.0489(8) Uani 1 1 d . B .
O3_3 O 0.8434(3) 0.53783(17) 0.6576(3) 0.0685(11) Uani 1 1 d . . .
O2_3 O 0.8142(3) 0.65210(18) 0.6622(3) 0.0714(11) Uani 1 1 d . B .
C1_4 C 0.8536(3) 0.4290(2) 0.8079(3) 0.0494(12) Uani 1 1 d . . .
H1_4 H 0.9042 0.4422 0.8244 0.059 Uiso 1 1 calc R B .
C2_4 C 0.8375(3) 0.3926(2) 0.7265(3) 0.0525(13) Uani 1 1 d . B .
H2_4 H 0.8708 0.3614 0.7417 0.063 Uiso 1 1 calc R . .
C3_4 C 0.7599(3) 0.3720(2) 0.7011(3) 0.0499(12) Uani 1 1 d . . .
H3_4 H 0.7260 0.4028 0.6845 0.060 Uiso 1 1 calc R B .
C4_4 C 0.7497(3) 0.3425(2) 0.7799(3) 0.0479(11) Uani 1 1 d . B .
H4_4 H 0.7786 0.3089 0.7917 0.057 Uiso 1 1 calc R . .
C5_4 C 0.7733(3) 0.3793(3) 0.8640(3) 0.0532(13) Uani 1 1 d . . .
H5_4 H 0.7389 0.4097 0.8552 0.064 Uiso 1 1 calc R B .
C6_4 C 0.7755(4) 0.3485(3) 0.9466(4) 0.0690(17) Uani 1 1 d . B .
H6A_4 H 0.7887 0.3732 0.9970 0.083 Uiso 1 1 calc R . .
H6B_4 H 0.7272 0.3341 0.9392 0.083 Uiso 1 1 calc R . .
O6_4 O 0.8273(3) 0.3044(2) 0.9650(3) 0.0845(15) Uani 1 1 d . . .
O5_4 O 0.8451(2) 0.39993(16) 0.8797(2) 0.0539(9) Uani 1 1 d . B .
O4_4 O 0.67365(19) 0.32990(17) 0.7564(2) 0.0556(9) Uani 1 1 d . . .
O3_4 O 0.7446(3) 0.33514(16) 0.6281(2) 0.0633(10) Uani 1 1 d . B .
O2_4 O 0.8494(2) 0.42147(18) 0.6550(3) 0.0649(10) Uani 1 1 d . . .
C1_5 C 0.6543(3) 0.2767(3) 0.7715(4) 0.0608(14) Uani 1 1 d . B .
H1_5 H 0.6984 0.2541 0.7910 0.073 Uiso 1 1 calc R . .
C2_5 C 0.6017(3) 0.2539(3) 0.6851(4) 0.0602(14) Uani 1 1 d . . .
H2_5 H 0.5911 0.2160 0.6953 0.072 Uiso 1 1 calc R B .
C3_5 C 0.5305(3) 0.2854(3) 0.6574(3) 0.0529(13) Uani 1 1 d . B .
H3_5 H 0.5402 0.3232 0.6453 0.064 Uiso 1 1 calc R . .
C4_5 C 0.4985(3) 0.2843(3) 0.7308(4) 0.0612(15) Uani 1 1 d . . .
H4_5 H 0.4865 0.2467 0.7414 0.073 Uiso 1 1 calc R B .
C5_5 C 0.5525(4) 0.3075(4) 0.8152(4) 0.086(2) Uani 1 1 d D B .
H5_5 H 0.5652 0.3434 0.7979 0.103 Uiso 1 1 calc R D 1
C6A_5 C 0.5249(9) 0.3184(7) 0.8926(10) 0.095(4) Uiso 0.60 1 d PD B 1
H6A1_5 H 0.5636 0.3332 0.9433 0.114 Uiso 0.60 1 calc PR B 1
H6A2_5 H 0.4840 0.3436 0.8756 0.114 Uiso 0.60 1 calc PR B 1
O6A_5 O 0.5035(10) 0.2679(9) 0.9117(12) 0.107(5) Uiso 0.40 1 d PD B 1
O6C_5 O 0.5810(19) 0.2978(17) 0.975(2) 0.124(11) Uiso 0.20 1 d PD B 1
C6B_5 C 0.5322(11) 0.2895(9) 0.8977(11) 0.075(4) Uiso 0.40 1 d PD B 2
H6B1_5 H 0.5758 0.2949 0.9491 0.090 Uiso 0.40 1 calc PR B 2
H6B2_5 H 0.4962 0.3154 0.9033 0.090 Uiso 0.40 1 calc PR B 2
O6B_5 O 0.5054(13) 0.2380(11) 0.9074(17) 0.142(7) Uiso 0.40 1 d PD B 2
O5_5 O 0.6203(3) 0.2764(3) 0.8384(3) 0.0827(15) Uani 1 1 d . . .
O4_5 O 0.4328(2) 0.31665(18) 0.7045(3) 0.0592(10) Uani 1 1 d . B .
O3_5 O 0.4796(2) 0.2618(2) 0.5779(2) 0.0667(11) Uani 1 1 d . . .
O2_5 O 0.6358(2) 0.25493(18) 0.6182(3) 0.0635(10) Uani 1 1 d . B .
C1_6 C 0.3685(3) 0.2925(3) 0.7094(4) 0.0595(14) Uani 1 1 d . . .
H1_6 H 0.3767 0.2534 0.7198 0.071 Uiso 1 1 calc R B .
C2_6 C 0.3082(3) 0.3011(3) 0.6205(4) 0.0575(13) Uani 1 1 d . B .
H2_6 H 0.2635 0.2833 0.6224 0.069 Uiso 1 1 calc R . .
C3_6 C 0.2933(3) 0.3615(3) 0.6056(4) 0.0561(13) Uani 1 1 d . . .
H3_6 H 0.3373 0.3796 0.6019 0.067 Uiso 1 1 calc R B .
C4_6 C 0.2735(3) 0.3851(3) 0.6825(4) 0.0552(13) Uani 1 1 d . B .
H4_6 H 0.2259 0.3709 0.6813 0.066 Uiso 1 1 calc R . .
C5_6 C 0.3321(4) 0.3712(3) 0.7723(4) 0.0691(17) Uani 1 1 d . . .
H5_6 H 0.3771 0.3908 0.7762 0.083 Uiso 1 1 calc R B .
C6_6 C 0.3099(6) 0.3866(5) 0.8527(5) 0.109(3) Uani 1 1 d . B .
H6A_6 H 0.3502 0.3798 0.9073 0.131 Uiso 1 1 calc R . .
H6B_6 H 0.2977 0.4249 0.8504 0.131 Uiso 1 1 calc R . .
O6_6 O 0.2467(5) 0.3542(4) 0.8514(5) 0.145(3) Uani 1 1 d . . .
O5_6 O 0.3476(2) 0.3152(2) 0.7793(3) 0.0720(12) Uani 1 1 d . B .
O4_6 O 0.2693(2) 0.44327(18) 0.6711(3) 0.0633(10) Uani 1 1 d . . .
O3_6 O 0.2336(2) 0.3714(2) 0.5256(3) 0.0687(11) Uani 1 1 d . B .
O2_6 O 0.3287(2) 0.27767(18) 0.5502(3) 0.0661(10) Uani 1 1 d . . .
C1_7 C 0.2057(3) 0.4698(3) 0.6739(4) 0.0635(15) Uani 1 1 d . B .
H1_7 H 0.1689 0.4424 0.6742 0.076 Uiso 1 1 calc R . .
C2_7 C 0.1754(3) 0.5052(3) 0.5918(4) 0.0619(14) Uani 1 1 d . . .
H2_7 H 0.1298 0.5219 0.5932 0.074 Uiso 1 1 calc R B .
C3_7 C 0.2287(3) 0.5498(2) 0.5922(3) 0.0523(12) Uani 1 1 d . B .
H3_7 H 0.2742 0.5337 0.5893 0.063 Uiso 1 1 calc R . .
C4_7 C 0.2454(3) 0.5827(2) 0.6776(4) 0.0553(13) Uani 1 1 d . . .
H4_7 H 0.2013 0.6020 0.6784 0.066 Uiso 1 1 calc R B .
C5_7 C 0.2729(4) 0.5450(3) 0.7589(4) 0.0719(17) Uani 1 1 d . B .
H5_7 H 0.3197 0.5292 0.7602 0.086 Uiso 1 1 calc R . .
C6_7 C 0.2847(9) 0.5755(6) 0.8458(6) 0.135(5) Uani 1 1 d . . .
O6A_7 O 0.232(3) 0.6113(13) 0.8481(19) 0.194(15) Uani 0.40 1 d P B .
O6B_7 O 0.207(2) 0.5821(12) 0.846(2) 0.188(16) Uani 0.40 1 d P B .
O6C_7 O 0.306(3) 0.549(3) 0.903(4) 0.168(17) Uiso 0.20 1 d P B .
O5_7 O 0.2216(3) 0.5018(2) 0.7522(3) 0.0810(14) Uani 1 1 d . . .
O4_7 O 0.3014(2) 0.62063(15) 0.6796(3) 0.0530(9) Uani 1 1 d . B .
O3_7 O 0.1982(3) 0.58447(18) 0.5164(3) 0.0697(11) Uani 1 1 d . . .
O2_7 O 0.1590(3) 0.47242(19) 0.5135(3) 0.0758(12) Uani 1 1 d . B .
O_8 O 0.5442(3) 0.8498(2) 0.9186(4) 0.0860(14) Uani 1 1 d . . .
O_9 O 1.0000 0.4386(3) 1.0000 0.094(2) Uani 1 2 d S . .
OA_10 O 0.5868(6) 0.8528(6) 0.5292(13) 0.098(6) Uani 0.50 1 d P . .
OB_10 O 0.598(2) 0.853(2) 0.522(3) 0.224(19) Uiso 0.50 1 d P . .
O_11 O 0.1057(4) 0.3973(3) 0.8006(6) 0.127(2) Uani 1 1 d . . .
O_12 O 0.9129(10) 0.5081(7) 1.1779(7) 0.225(6) Uani 1 1 d . . .
OA_13 O 0.5855(7) 0.1527(6) 0.5529(10) 0.106(4) Uiso 0.50 1 d P . .
OB_13 O 0.587(2) 0.1631(17) 0.495(3) 0.251(14) Uiso 0.50 1 d P . .
OA_14 O 0.9908(15) 0.4062(12) 0.6346(18) 0.188(9) Uiso 0.50 1 d P . .
OB_14 O 0.9765(9) 0.3752(8) 0.6580(12) 0.127(5) Uiso 0.50 1 d P . .
OA_15 O 0.9495(15) 0.6590(11) 0.6502(19) 0.179(9) Uiso 0.50 1 d P . .
OB_15 O 0.9276(12) 0.6542(10) 0.5961(17) 0.156(7) Uiso 0.50 1 d P . .
OA_16 O 0.4771(14) 0.0147(12) 0.5916(18) 0.183(8) Uiso 0.50 1 d P . .
OB_16 O 0.4957(18) -0.0386(14) 0.5409(18) 0.230(13) Uiso 0.50 1 d P . .
OA_18 O 0.3738(16) 0.1662(13) 0.0730(18) 0.203(9) Uiso 0.50 1 d P . .
OB_18 O 0.668(2) 0.165(2) 0.867(3) 0.165(13) Uiso 0.25 1 d P . .
O_19 O 1.0000 0.6140(11) 1.0000 0.157(7) Uiso 0.60 2 d SP . .
O_20 O 0.8524(12) 0.7585(10) 0.9329(13) 0.164(7) Uiso 0.50 1 d P . .
OA_21 O 0.4877(19) 0.0351(16) 0.655(2) 0.178(10) Uiso 0.40 1 d P . .
OB_21 O 0.520(4) 0.069(3) 0.683(4) 0.26(3) Uiso 0.30 1 d P . .
OA_23 O 0.587(3) 0.110(3) 0.783(4) 0.21(2) Uiso 0.25 1 d P . .
OB_23 O 0.526(3) 0.153(2) 0.828(4) 0.164(16) Uiso 0.20 1 d P B .
OC_23 O 0.518(5) 0.177(4) 0.913(6) 0.35(4) Uiso 0.30 1 d P . .
C1_31 C 0.575(2) 0.5290(19) 0.662(3) 0.25(3) Uiso 0.25 1 d PGU E 1
C2_31 C 0.626(3) 0.496(2) 0.638(3) 0.28(3) Uiso 0.25 1 d PGU E 1
H2_31 H 0.6552 0.4641 0.6814 0.332 Uiso 0.25 1 d PG E 1
C3_31 C 0.639(3) 0.505(3) 0.559(4) 0.27(3) Uiso 0.25 1 d PGU E 1
H3_31 H 0.6781 0.4795 0.5414 0.319 Uiso 0.25 1 d PG E 1
C4_31 C 0.603(3) 0.546(3) 0.501(3) 0.20(2) Uiso 0.25 1 d PGU E 1
H4_31 H 0.6132 0.5526 0.4394 0.245 Uiso 0.25 1 d PG E 1
C5_31 C 0.553(3) 0.579(3) 0.523(3) 0.24(3) Uiso 0.25 1 d PGU E 1
H5_31 H 0.5243 0.6108 0.4783 0.289 Uiso 0.25 1 d PG E 1
C6_31 C 0.539(3) 0.570(2) 0.603(3) 0.22(3) Uiso 0.25 1 d PGU E 1
H6_31 H 0.5000 0.5969 0.6174 0.269 Uiso 0.25 1 d PG E 1
C7_31 C 0.562(3) 0.519(2) 0.749(3) 0.33(4) Uiso 0.25 1 d PGU E 1
O1_31 O 0.596(4) 0.483(3) 0.799(4) 0.33(4) Uiso 0.25 1 d PGU E 1
C8_31 C 0.505(3) 0.553(3) 0.776(4) 0.34(4) Uiso 0.25 1 d PGU E 1
H8A1_31 H 0.4533 0.5530 0.7186 0.410 Uiso 0.25 1 d PG E 1
H8A2_31 H 0.5228 0.5955 0.7850 0.410 Uiso 0.25 1 d PG E 1
C9_31 C 0.485(4) 0.534(4) 0.858(4) 0.34(5) Uiso 0.25 1 d PGU E 1
H9A_31 H 0.4478 0.5581 0.8649 0.408 Uiso 0.25 1 calc PR E 1
H9B_31 H 0.4636 0.4978 0.8460 0.408 Uiso 0.25 1 calc PR E 1
C10_31 C 0.549(5) 0.532(4) 0.946(4) 0.28(5) Uiso 0.25 1 d PGU E 1
H10A_31 H 0.5323 0.5203 0.9929 0.418 Uiso 0.25 1 calc PR E 1
H10B_31 H 0.5702 0.5680 0.9593 0.418 Uiso 0.25 1 calc PR E 1
H10C_31 H 0.5860 0.5076 0.9403 0.418 Uiso 0.25 1 calc PR E 1
C1_32 C 0.5735(18) 0.4849(16) 0.648(2) 0.24(3) Uiso 0.25 1 d PGU F 2
C2_32 C 0.605(3) 0.5314(17) 0.624(3) 0.26(3) Uiso 0.25 1 d PGU F 2
H2_32 H 0.6086 0.5695 0.6592 0.310 Uiso 0.25 1 d PG F 2
C3_32 C 0.633(3) 0.5301(19) 0.554(3) 0.21(2) Uiso 0.25 1 d PGU F 2
H3_32 H 0.6565 0.5661 0.5362 0.247 Uiso 0.25 1 d PG F 2
C4_32 C 0.629(2) 0.482(2) 0.505(3) 0.167(19) Uiso 0.25 1 d PGU F 2
H4_32 H 0.6497 0.4814 0.4506 0.200 Uiso 0.25 1 d PG F 2
C5_32 C 0.597(2) 0.4360(19) 0.527(3) 0.144(16) Uiso 0.25 1 d PGU F 2
H5_32 H 0.5943 0.3990 0.4898 0.173 Uiso 0.25 1 d PG F 2
C6_32 C 0.570(2) 0.4372(16) 0.598(3) 0.24(3) Uiso 0.25 1 d PGU F 2
H6_32 H 0.5461 0.4003 0.6133 0.293 Uiso 0.25 1 d PG F 2
C7_32 C 0.543(2) 0.485(2) 0.724(3) 0.27(3) Uiso 0.25 1 d PGU F 2
O1_32 O 0.515(3) 0.443(2) 0.742(3) 0.27(3) Uiso 0.25 1 d PGU F 2
C8_32 C 0.545(4) 0.536(3) 0.782(4) 0.32(4) Uiso 0.25 1 d PGU F 2
H81_32 H 0.5148 0.5684 0.7373 0.385 Uiso 0.25 1 d PG F 2
H82_32 H 0.6011 0.5510 0.8125 0.385 Uiso 0.25 1 d PG F 2
C9_32 C 0.512(4) 0.529(3) 0.858(4) 0.30(4) Uiso 0.25 1 d PGU F 2
H9A_32 H 0.5145 0.5637 0.8879 0.364 Uiso 0.25 1 calc PR F 2
H9B_32 H 0.4602 0.5198 0.8315 0.364 Uiso 0.25 1 calc PR F 2
C10_32 C 0.549(4) 0.486(4) 0.927(3) 0.35(6) Uiso 0.25 1 d PGU F 2
H10A_32 H 0.5259 0.4838 0.9717 0.523 Uiso 0.25 1 calc PR F 2
H10B_32 H 0.6000 0.4948 0.9548 0.523 Uiso 0.25 1 calc PR F 2
H10C_32 H 0.5456 0.4508 0.8984 0.523 Uiso 0.25 1 calc PR F 2
C1_34 C 0.4516(16) 0.5292(14) 0.621(2) 0.23(2) Uiso 0.25 1 d PGU G 4
C2_34 C 0.398(2) 0.4971(17) 0.560(2) 0.25(3) Uiso 0.25 1 d PGU G 4
H2_34 H 0.3790 0.4597 0.5795 0.302 Uiso 0.25 1 d PG G 4
C3_34 C 0.368(3) 0.5130(18) 0.471(2) 0.20(3) Uiso 0.25 1 d PGU G 4
H3_34 H 0.3273 0.4880 0.4242 0.245 Uiso 0.25 1 d PG G 4
C4_34 C 0.391(2) 0.5610(17) 0.442(2) 0.161(18) Uiso 0.25 1 d PGU G 4
H4_34 H 0.3682 0.5731 0.3733 0.193 Uiso 0.25 1 d PG G 4
C5_34 C 0.444(2) 0.5931(16) 0.502(2) 0.135(15) Uiso 0.25 1 d PGU G 4
H5_34 H 0.4621 0.6303 0.4793 0.162 Uiso 0.25 1 d PG G 4
C6_34 C 0.4741(19) 0.5774(14) 0.591(2) 0.171(19) Uiso 0.25 1 d PGU G 4
H6_34 H 0.5157 0.6033 0.6345 0.205 Uiso 0.25 1 d PG G 4
C7_34 C 0.4827(18) 0.5106(17) 0.717(2) 0.30(3) Uiso 0.25 1 d PGU G 4
O1_34 O 0.461(2) 0.468(2) 0.740(3) 0.29(3) Uiso 0.25 1 d PGU G 4
C8_34 C 0.542(3) 0.544(2) 0.789(2) 0.34(4) Uiso 0.25 1 d PGU G 4
H81_34 H 0.5195 0.5843 0.7949 0.407 Uiso 0.25 1 d PG G 4
H82_34 H 0.5888 0.5518 0.7656 0.407 Uiso 0.25 1 d PG G 4
C9_34 C 0.569(3) 0.520(3) 0.884(2) 0.31(4) Uiso 0.25 1 d PGU G 4
H9A_34 H 0.6046 0.5450 0.9227 0.368 Uiso 0.25 1 calc PR G 4
H9B_34 H 0.5279 0.5180 0.9061 0.368 Uiso 0.25 1 calc PR G 4
C10_34 C 0.604(3) 0.464(3) 0.892(3) 0.18(2) Uiso 0.25 1 d PGU G 4
H10A_34 H 0.6195 0.4518 0.9530 0.275 Uiso 0.25 1 calc PR G 4
H10B_34 H 0.6460 0.4652 0.8723 0.275 Uiso 0.25 1 calc PR G 4
H10C_34 H 0.5692 0.4382 0.8557 0.275 Uiso 0.25 1 calc PR G 4
C1_35 C 0.500(2) 0.4681(18) 0.638(3) 0.26(3) Uiso 0.25 1 d PGU H 5
C2_35 C 0.542(3) 0.430(2) 0.609(4) 0.29(3) Uiso 0.25 1 d PGU . 5
H2_35 H 0.5986 0.4230 0.6471 0.352 Uiso 0.25 1 d PG H 5
C3_35 C 0.511(3) 0.401(2) 0.530(4) 0.25(3) Uiso 0.25 1 d PGU . 5
H3_35 H 0.5439 0.3725 0.5091 0.296 Uiso 0.25 1 d PG H 5
C4_35 C 0.438(3) 0.410(2) 0.479(3) 0.23(3) Uiso 0.25 1 d PGU . 5
H4_35 H 0.4144 0.3870 0.4184 0.272 Uiso 0.25 1 d PG H 5
C5_35 C 0.396(3) 0.447(2) 0.507(3) 0.18(2) Uiso 0.25 1 d PGU H 5
H5_35 H 0.3393 0.4531 0.4666 0.214 Uiso 0.25 1 d PG H 5
C6_35 C 0.426(2) 0.476(2) 0.585(3) 0.19(2) Uiso 0.25 1 d PGU H 5
H6_35 H 0.3916 0.5047 0.6029 0.228 Uiso 0.25 1 d PG H 5
C7_35 C 0.536(3) 0.499(3) 0.724(3) 0.30(4) Uiso 0.25 1 d PGU H 5
O1_35 O 0.500(4) 0.532(3) 0.750(4) 0.42(6) Uiso 0.25 1 d PGU H 5
C8_35 C 0.617(3) 0.490(4) 0.783(4) 0.35(5) Uiso 0.25 1 d PGU H 5
H81_35 H 0.6534 0.4988 0.7450 0.417 Uiso 0.25 1 d PG H 5
H82_35 H 0.6251 0.4462 0.8000 0.417 Uiso 0.25 1 d PG H 5
C9_35 C 0.646(5) 0.524(4) 0.870(4) 0.44(6) Uiso 0.25 1 d PGU H 5
H9A_35 H 0.6974 0.5151 0.8983 0.529 Uiso 0.25 1 calc PR H 5
H9B_35 H 0.6435 0.5621 0.8532 0.529 Uiso 0.25 1 calc PR H 5
C10_35 C 0.607(6) 0.517(5) 0.938(4) 0.52(9) Uiso 0.25 1 d PGU H 5
H10A_35 H 0.6290 0.5395 0.9887 0.777 Uiso 0.25 1 calc PR H 5
H10B_35 H 0.6101 0.4793 0.9568 0.777 Uiso 0.25 1 calc PR H 5
H10C_35 H 0.5560 0.5265 0.9115 0.777 Uiso 0.25 1 calc PR H 5

loop_
_atom_site_aniso_label
_atom_site_aniso_U_11
_atom_site_aniso_U_22
_atom_site_aniso_U_33
_atom_site_aniso_U_23
_atom_site_aniso_U_13
_atom_site_aniso_U_12
C1_1 0.056(3) 0.050(3) 0.057(3) -0.017(2) 0.017(2) 0.005(2)
C2_1 0.056(3) 0.039(3) 0.063(3) -0.004(2) 0.010(2) 0.005(2)
C3_1 0.062(3) 0.044(3) 0.052(3) -0.006(2) 0.014(2) 0.005(2)
C4_1 0.053(3) 0.048(3) 0.053(3) -0.010(2) 0.013(2) 0.010(2)
C5_1 0.056(3) 0.053(3) 0.064(3) -0.006(3) 0.016(3) 0.005(3)
C6_1 0.063(4) 0.101(6) 0.057(3) -0.009(3) 0.012(3) 0.000(4)
O6_1 0.089(3) 0.090(4) 0.087(3) -0.047(3) 0.020(3) -0.013(3)
O5_1 0.058(2) 0.071(3) 0.060(2) -0.019(2) 0.0180(18) 0.0018(19)
O4_1 0.054(2) 0.0440(19) 0.063(2) -0.0108(17) 0.0153(17) 0.0008(16)
O3_1 0.067(2) 0.076(3) 0.058(2) 0.006(2) 0.0110(18) -0.013(2)
O2_1 0.058(2) 0.058(2) 0.061(2) -0.0011(19) 0.0044(17) -0.0016(19)
C1_2 0.052(3) 0.044(3) 0.067(3) -0.015(3) 0.004(2) 0.009(2)
C2_2 0.049(3) 0.043(3) 0.075(4) 0.000(3) 0.002(3) -0.004(2)
C3_2 0.052(3) 0.049(3) 0.058(3) -0.006(2) 0.013(2) -0.005(2)
C4_2 0.058(3) 0.046(3) 0.056(3) -0.012(2) 0.003(2) 0.009(2)
C5_2 0.087(4) 0.063(4) 0.049(3) -0.008(3) 0.016(3) 0.029(3)
C6A_2 0.14(2) 0.14(2) 0.038(8) -0.013(9) 0.009(9) 0.109(18)
O6A_2 0.072(12) 0.13(2) 0.087(15) -0.067(14) -0.021(9) -0.005(11)
O6C_2 0.113(16) 0.068(12) 0.076(13) 0.006(10) 0.015(12) 0.029(12)
C6B_2 0.094(18) 0.12(3) 0.09(2) -0.045(18) 0.035(16) -0.02(2)
O6B_2 0.066(11) 0.076(12) 0.070(12) -0.034(10) 0.003(8) -0.005(8)
O5_2 0.067(2) 0.077(3) 0.066(2) -0.029(2) 0.0047(19) 0.022(2)
O4_2 0.057(2) 0.0454(19) 0.054(2) -0.0090(16) 0.0119(16) 0.0046(16)
O3_2 0.054(2) 0.081(3) 0.068(2) 0.016(2) 0.0212(18) -0.001(2)
O2_2 0.053(2) 0.072(3) 0.079(3) 0.020(2) 0.0023(19) -0.004(2)
C1_3 0.053(3) 0.048(3) 0.057(3) -0.007(2) 0.006(2) 0.003(2)
C2_3 0.056(3) 0.057(3) 0.069(4) 0.002(3) 0.022(3) 0.002(3)
C3_3 0.062(3) 0.050(3) 0.052(3) 0.000(2) 0.022(2) 0.010(2)
C4_3 0.054(3) 0.047(3) 0.045(3) -0.004(2) 0.011(2) 0.007(2)
C5_3 0.062(3) 0.061(3) 0.051(3) -0.005(3) 0.018(3) 0.012(3)
C6_3 0.115(6) 0.074(4) 0.056(3) -0.003(3) 0.035(4) 0.019(4)
O6_3 0.109(4) 0.111(4) 0.072(3) 0.012(3) 0.015(3) 0.039(4)
O5_3 0.065(2) 0.060(2) 0.055(2) -0.0123(18) 0.0078(18) 0.0112(19)
O4_3 0.0486(19) 0.0466(19) 0.0473(18) -0.0016(15) 0.0105(15) 0.0086(15)
O3_3 0.098(3) 0.058(2) 0.064(2) 0.0007(19) 0.047(2) 0.019(2)
O2_3 0.084(3) 0.056(2) 0.083(3) 0.012(2) 0.039(2) 0.008(2)
C1_4 0.050(3) 0.049(3) 0.047(3) 0.007(2) 0.014(2) 0.006(2)
C2_4 0.063(3) 0.054(3) 0.043(3) 0.012(2) 0.020(2) 0.016(2)
C3_4 0.066(3) 0.050(3) 0.034(2) 0.002(2) 0.017(2) 0.013(2)
C4_4 0.051(3) 0.052(3) 0.040(2) 0.006(2) 0.015(2) 0.007(2)
C5_4 0.051(3) 0.071(3) 0.037(2) 0.001(2) 0.014(2) 0.004(3)
C6_4 0.071(4) 0.095(5) 0.037(3) 0.003(3) 0.014(2) -0.013(4)
O6_4 0.110(4) 0.080(3) 0.053(2) 0.025(2) 0.012(2) -0.010(3)
O5_4 0.054(2) 0.065(2) 0.0384(17) 0.0088(16) 0.0087(15) 0.0074(17)
O4_4 0.0486(19) 0.065(2) 0.0458(18) 0.0055(17) 0.0060(15) 0.0066(17)
O3_4 0.095(3) 0.054(2) 0.047(2) -0.0070(17) 0.0310(19) -0.004(2)
O2_4 0.084(3) 0.063(2) 0.060(2) 0.0060(19) 0.040(2) 0.004(2)
C1_5 0.055(3) 0.069(4) 0.055(3) 0.015(3) 0.014(2) 0.001(3)
C2_5 0.062(3) 0.063(3) 0.054(3) 0.005(3) 0.018(3) -0.001(3)
C3_5 0.047(3) 0.068(3) 0.041(2) 0.001(2) 0.010(2) -0.004(2)
C4_5 0.052(3) 0.083(4) 0.047(3) 0.006(3) 0.014(2) -0.010(3)
C5_5 0.066(4) 0.143(7) 0.051(3) -0.017(4) 0.021(3) -0.013(4)
O5_5 0.069(3) 0.131(4) 0.045(2) 0.019(3) 0.0132(18) -0.011(3)
O4_5 0.055(2) 0.069(2) 0.059(2) -0.0061(19) 0.0267(17) -0.0079(19)
O3_5 0.058(2) 0.092(3) 0.048(2) -0.012(2) 0.0137(16) -0.003(2)
O2_5 0.058(2) 0.070(3) 0.064(2) -0.012(2) 0.0226(18) 0.0004(19)
C1_6 0.059(3) 0.067(4) 0.059(3) 0.008(3) 0.028(3) -0.010(3)
C2_6 0.058(3) 0.063(3) 0.054(3) -0.001(3) 0.022(2) -0.017(3)
C3_6 0.061(3) 0.064(3) 0.046(3) 0.003(2) 0.021(2) -0.012(3)
C4_6 0.059(3) 0.065(3) 0.047(3) -0.002(3) 0.025(2) -0.016(3)
C5_6 0.072(4) 0.090(5) 0.048(3) 0.001(3) 0.023(3) 0.001(3)
C6_6 0.120(7) 0.157(9) 0.044(3) -0.006(5) 0.019(4) 0.046(7)
O6_6 0.161(7) 0.193(9) 0.127(5) 0.057(6) 0.109(5) 0.051(6)
O5_6 0.074(3) 0.096(4) 0.056(2) 0.013(2) 0.035(2) 0.006(2)
O4_6 0.067(2) 0.066(3) 0.070(2) -0.003(2) 0.040(2) -0.015(2)
O3_6 0.075(3) 0.085(3) 0.0441(19) -0.0030(19) 0.0168(18) 0.008(2)
O2_6 0.076(2) 0.062(2) 0.061(2) -0.010(2) 0.0241(19) -0.009(2)
C1_7 0.072(4) 0.062(4) 0.070(4) -0.007(3) 0.042(3) -0.019(3)
C2_7 0.060(3) 0.063(3) 0.068(3) -0.012(3) 0.030(3) -0.011(3)
C3_7 0.056(3) 0.052(3) 0.050(3) -0.001(2) 0.020(2) 0.005(2)
C4_7 0.061(3) 0.056(3) 0.057(3) -0.003(3) 0.031(3) -0.001(3)
C5_7 0.096(5) 0.074(4) 0.053(3) -0.007(3) 0.035(3) -0.015(4)
C6_7 0.242(15) 0.124(9) 0.050(4) -0.013(5) 0.064(6) -0.021(9)
O6A_7 0.37(5) 0.13(2) 0.15(2) -0.080(18) 0.17(3) -0.04(3)
O6B_7 0.32(3) 0.13(2) 0.20(2) -0.13(2) 0.22(3) -0.14(2)
O5_7 0.111(4) 0.085(3) 0.072(3) -0.004(3) 0.063(3) -0.016(3)
O4_7 0.052(2) 0.049(2) 0.059(2) -0.0061(17) 0.0196(16) 0.0048(16)
O3_7 0.085(3) 0.060(2) 0.055(2) -0.0038(19) 0.012(2) -0.008(2)
O2_7 0.087(3) 0.064(3) 0.075(3) -0.016(2) 0.025(2) -0.017(2)
O_8 0.079(3) 0.083(3) 0.092(3) -0.010(3) 0.025(2) -0.005(3)
O_9 0.067(4) 0.090(5) 0.114(6) 0.000 0.013(4) 0.000
OA_10 0.043(5) 0.079(7) 0.150(13) 0.057(8) 0.004(5) -0.022(4)
O_11 0.114(5) 0.138(6) 0.136(6) 0.016(5) 0.050(4) -0.007(5)
O_12 0.347(18) 0.216(13) 0.136(7) 0.009(9) 0.113(10) -0.054(13)

loop_
_atom_type_symbol
_atom_type_description
_atom_type_scat_dispersion_real
_atom_type_scat_dispersion_imag
_atom_type_scat_source
C C 0.0033 0.0016 'International Tables Vol C Tables 4.2.6.8 and 6.1.1.4'
H H 0.0000 0.0000 'International Tables Vol C Tables 4.2.6.8 and 6.1.1.4'
O O 0.0106 0.0060 'International Tables Vol C Tables 4.2.6.8 and 6.1.1.4'

loop_
_geom_angle_atom_site_label_1
_geom_angle_atom_site_label_2
_geom_angle_atom_site_label_3
_geom_angle
_geom_angle_site_symmetry_1
_geom_angle_site_symmetry_3
O5_1 C1_1 O4_7 110.5(5) . .
O5_1 C1_1 C2_1 111.3(5) . .
O4_7 C1_1 C2_1 108.5(4) . .
O2_1 C2_1 C3_1 111.2(5) . .
O2_1 C2_1 C1_1 111.4(5) . .
C3_1 C2_1 C1_1 109.2(5) . .
O3_1 C3_1 C2_1 110.0(4) . .
O3_1 C3_1 C4_1 109.0(5) . .
C2_1 C3_1 C4_1 109.1(4) . .
O4_1 C4_1 C5_1 108.2(4) . .
O4_1 C4_1 C3_1 107.8(4) . .
C5_1 C4_1 C3_1 111.1(5) . .
O5_1 C5_1 C4_1 110.9(5) . .
O5_1 C5_1 C6_1 104.8(5) . .
C4_1 C5_1 C6_1 114.0(5) . .
O6_1 C6_1 C5_1 111.5(6) . .
C1_1 O5_1 C5_1 113.7(4) . .
C1_2 O4_1 C4_1 117.7(4) . .
O4_1 C1_2 O5_2 110.0(5) . .
O4_1 C1_2 C2_2 109.3(4) . .
O5_2 C1_2 C2_2 111.0(5) . .
O2_2 C2_2 C1_2 109.5(5) . .
O2_2 C2_2 C3_2 110.6(5) . .
C1_2 C2_2 C3_2 110.0(5) . .
O3_2 C3_2 C2_2 111.1(5) . .
O3_2 C3_2 C4_2 108.7(5) . .
C2_2 C3_2 C4_2 108.9(5) . .
O4_2 C4_2 C5_2 110.3(5) . .
O4_2 C4_2 C3_2 107.4(4) . .
C5_2 C4_2 C3_2 109.8(5) . .
O5_2 C5_2 C4_2 110.2(5) . .
O5_2 C5_2 C6B_2 113.9(17) . .
C4_2 C5_2 C6B_2 117.6(19) . .
O5_2 C5_2 C6A_2 102.1(8) . .
C4_2 C5_2 C6A_2 108.1(9) . .
C6B_2 C5_2 C6A_2 22.4(14) . .
O6A_2 C6A_2 C5_2 115.1(15) . .
O6B_2 C6B_2 C5_2 105(2) . .
C1_2 O5_2 C5_2 113.7(4) . .
C1_3 O4_2 C4_2 118.5(4) . .
O5_3 C1_3 O4_2 111.7(5) . .
O5_3 C1_3 C2_3 110.8(5) . .
O4_2 C1_3 C2_3 107.6(4) . .
O2_3 C2_3 C3_3 111.6(5) . .
O2_3 C2_3 C1_3 111.5(5) . .
C3_3 C2_3 C1_3 110.4(5) . .
O3_3 C3_3 C2_3 111.8(5) . .
O3_3 C3_3 C4_3 110.2(4) . .
C2_3 C3_3 C4_3 109.5(5) . .
O4_3 C4_3 C3_3 108.3(4) . .
O4_3 C4_3 C5_3 109.1(5) . .
C3_3 C4_3 C5_3 110.5(4) . .
O5_3 C5_3 C6_3 106.8(5) . .
O5_3 C5_3 C4_3 109.8(5) . .
C6_3 C5_3 C4_3 114.6(5) . .
O6_3 C6_3 C5_3 112.8(7) . .
C1_3 O5_3 C5_3 114.1(4) . .
C1_4 O4_3 C4_3 118.6(4) . .
O5_4 C1_4 O4_3 111.9(4) . .
O5_4 C1_4 C2_4 110.3(4) . .
O4_3 C1_4 C2_4 107.3(4) . .
O2_4 C2_4 C3_4 111.4(4) . .
O2_4 C2_4 C1_4 110.2(5) . .
C3_4 C2_4 C1_4 109.4(4) . .
O3_4 C3_4 C2_4 110.6(4) . .
O3_4 C3_4 C4_4 108.7(4) . .
C2_4 C3_4 C4_4 109.3(4) . .
O4_4 C4_4 C3_4 107.0(4) . .
O4_4 C4_4 C5_4 109.6(4) . .
C3_4 C4_4 C5_4 110.7(5) . .
O5_4 C5_4 C6_4 106.5(4) . .
O5_4 C5_4 C4_4 110.5(4) . .
C6_4 C5_4 C4_4 112.1(5) . .
O6_4 C6_4 C5_4 111.9(5) . .
C1_4 O5_4 C5_4 114.3(4) . .
C1_5 O4_4 C4_4 117.9(4) . .
O4_4 C1_5 O5_5 110.3(5) . .
O4_4 C1_5 C2_5 109.0(5) . .
O5_5 C1_5 C2_5 109.7(5) . .
O2_5 C2_5 C3_5 112.1(5) . .
O2_5 C2_5 C1_5 109.3(5) . .
C3_5 C2_5 C1_5 110.3(5) . .
O3_5 C3_5 C4_5 109.8(4) . .
O3_5 C3_5 C2_5 109.8(5) . .
C4_5 C3_5 C2_5 109.7(5) . .
O4_5 C4_5 C3_5 108.6(4) . .
O4_5 C4_5 C5_5 109.4(6) . .
C3_5 C4_5 C5_5 110.1(5) . .
O5_5 C5_5 C4_5 109.0(6) . .
O5_5 C5_5 C6A_5 114.6(8) . .
C4_5 C5_5 C6A_5 117.5(8) . .
O5_5 C5_5 C6B_5 95.5(9) . .
C4_5 C5_5 C6B_5 110.5(9) . .
C6A_5 C5_5 C6B_5 27.2(8) . .
O6A_5 C6A_5 C5_5 103.3(13) . .
C6A_5 O6A_5 O6C_5 57.4(14) . .
O6B_5 C6B_5 C5_5 123.9(17) . .
C6B_5 O6B_5 OC_23 148(4) . .
C1_5 O5_5 C5_5 114.2(4) . .
C1_6 O4_5 C4_5 117.6(5) . .
O4_5 C1_6 O5_6 111.4(5) . .
O4_5 C1_6 C2_6 108.1(4) . .
O5_6 C1_6 C2_6 110.1(5) . .
O2_6 C2_6 C3_6 111.2(5) . .
O2_6 C2_6 C1_6 110.2(5) . .
C3_6 C2_6 C1_6 109.3(5) . .
O3_6 C3_6 C2_6 111.3(5) . .
O3_6 C3_6 C4_6 107.9(5) . .
C2_6 C3_6 C4_6 109.6(5) . .
O4_6 C4_6 C3_6 107.4(4) . .
O4_6 C4_6 C5_6 109.3(5) . .
C3_6 C4_6 C5_6 111.1(5) . .
O5_6 C5_6 C4_6 111.3(6) . .
O5_6 C5_6 C6_6 106.7(7) . .
C4_6 C5_6 C6_6 113.5(6) . .
O6_6 C6_6 C5_6 108.7(8) . .
C1_6 O5_6 C5_6 115.6(5) . .
C1_7 O4_6 C4_6 118.0(4) . .
O4_6 C1_7 O5_7 110.4(5) . .
O4_6 C1_7 C2_7 109.2(5) . .
O5_7 C1_7 C2_7 110.3(5) . .
O2_7 C2_7 C3_7 111.6(5) . .
O2_7 C2_7 C1_7 109.8(5) . .
C3_7 C2_7 C1_7 110.3(5) . .
O3_7 C3_7 C2_7 109.9(5) . .
O3_7 C3_7 C4_7 110.0(5) . .
C2_7 C3_7 C4_7 109.4(5) . .
O4_7 C4_7 C3_7 107.6(4) . .
O4_7 C4_7 C5_7 109.2(5) . .
C3_7 C4_7 C5_7 110.1(5) . .
O5_7 C5_7 C6_7 108.8(7) . .
O5_7 C5_7 C4_7 110.3(6) . .
C6_7 C5_7 C4_7 112.0(7) . .
O6C_7 C6_7 O6A_7 116(3) . .
O6C_7 C6_7 O6B_7 99(3) . .
O6A_7 C6_7 O6B_7 34.1(15) . .
O6C_7 C6_7 C5_7 112(3) . .
O6A_7 C6_7 C5_7 117.1(17) . .
O6B_7 C6_7 C5_7 101.8(12) . .
O6B_7 O6A_7 C6_7 82(4) . .
O6A_7 O6B_7 C6_7 63(4) . .
C1_7 O5_7 C5_7 114.8(4) . .
C4_7 O4_7 C1_1 118.7(4) . .
OA_13 OB_13 OB_15 153(4) . 4_646
OA_15 OB_15 OB_13 155(4) . 4_656
OA_21 OA_16 OB_16 146(3) . .
OB_16 OB_16 OA_16 125.8(15) 2_656 .
OA_16 OA_21 OB_21 132(6) . .
O6B_5 OC_23 OB_23 113(6) . .
C2_31 C1_31 C6_31 118.1 . .
C2_31 C1_31 C7_31 119.6 . .
C6_31 C1_31 C7_31 122.3 . .
C3_31 C2_31 C1_31 120.9 . .
C4_31 C3_31 C2_31 120.0 . .
C3_31 C4_31 C5_31 120.1 . .
C4_31 C5_31 C6_31 120.0 . .
C5_31 C6_31 C1_31 120.9 . .
O1_31 C7_31 C1_31 120.2 . .
O1_31 C7_31 C8_31 118.5 . .
C1_31 C7_31 C8_31 121.4 . .
C9_31 C8_31 C7_31 118.4 . .
C10_31 C9_31 C8_31 115.0 . .
C2_32 C1_32 C6_32 118.0 . .
C2_32 C1_32 C7_32 122.7 . .
C6_32 C1_32 C7_32 119.2 . .
C3_32 C2_32 C1_32 120.9 . .
C4_32 C3_32 C2_32 119.9 . .
C5_32 C4_32 C3_32 120.2 . .
C4_32 C5_32 C6_32 120.0 . .
C5_32 C6_32 C1_32 120.9 . .
O1_32 C7_32 C1_32 120.2 . .
O1_32 C7_32 C8_32 117.3 . .
C1_32 C7_32 C8_32 122.5 . .
C9_32 C8_32 C7_32 116.7 . .
C10_32 C9_32 C8_32 114.3 . .
C6_34 C1_34 C2_34 118.0 . .
C6_34 C1_34 C7_34 122.6 . .
C2_34 C1_34 C7_34 119.3 . .
C3_34 C2_34 C1_34 120.9 . .
C4_34 C3_34 C2_34 120.0 . .
C5_34 C4_34 C3_34 120.2 . .
C4_34 C5_34 C6_34 120.0 . .
C5_34 C6_34 C1_34 120.9 . .
O1_34 C7_34 C1_34 120.0 . .
O1_34 C7_34 C8_34 117.6 . .
C1_34 C7_34 C8_34 122.3 . .
C9_34 C8_34 C7_34 117.0 . .
C10_34 C9_34 C8_34 114.6 . .
C6_35 C1_35 C2_35 117.9 . .
C6_35 C1_35 C7_35 122.9 . .
C2_35 C1_35 C7_35 119.2 . .
C4_35 C2_35 C3_35 40(4) 2_656 .
C4_35 C2_35 C1_35 144(4) 2_656 .
C3_35 C2_35 C1_35 121.0 . .
C4_35 C2_35 C3_35 38(3) 2_656 2_656
C3_35 C2_35 C3_35 12.3(10) . 2_656
C1_35 C2_35 C3_35 115(3) . 2_656
C3_35 C3_35 C4_35 89(9) 2_656 2_656
C3_35 C3_35 C4_35 50(7) 2_656 .
C4_35 C3_35 C4_35 134(8) 2_656 .
C3_35 C3_35 C2_35 149.0(5) 2_656 .
C4_35 C3_35 C2_35 84(8) 2_656 .
C4_35 C3_35 C2_35 119.9 . .
C3_35 C3_35 C2_35 18.7(10) 2_656 2_656
C4_35 C3_35 C2_35 86(6) 2_656 2_656
C4_35 C3_35 C2_35 48(4) . 2_656
C2_35 C3_35 C2_35 130.3(10) . 2_656
C3_35 C4_35 C2_35 56(4) 2_656 2_656
C3_35 C4_35 C5_35 147(3) 2_656 .
C2_35 C4_35 C5_35 113(3) 2_656 .
C3_35 C4_35 C3_35 41(7) 2_656 .
C2_35 C4_35 C3_35 94(6) 2_656 .
C5_35 C4_35 C3_35 120.2 . .
C4_35 C5_35 C6_35 120.0 . .
C5_35 C6_35 C1_35 121.0 . .
O1_35 C7_35 C1_35 119.7 . .
O1_35 C7_35 C8_35 117.3 . .
C1_35 C7_35 C8_35 123.0 . .
C9_35 C8_35 C7_35 117.5 . .
C10_35 C9_35 C8_35 116.19(6) . .

loop_
_geom_bond_atom_site_label_1
_geom_bond_atom_site_label_2
_geom_bond_distance
_geom_bond_site_symmetry_2
C1_1 O5_1 1.407(7) .
C1_1 O4_7 1.425(7) .
C1_1 C2_1 1.507(9) .
C2_1 O2_1 1.420(7) .
C2_1 C3_1 1.508(8) .
C3_1 O3_1 1.441(7) .
C3_1 C4_1 1.520(7) .
C4_1 O4_1 1.445(6) .
C4_1 C5_1 1.519(9) .
C5_1 O5_1 1.451(7) .
C5_1 C6_1 1.526(9) .
C6_1 O6_1 1.432(10) .
O4_1 C1_2 1.415(7) .
C1_2 O5_2 1.420(7) .
C1_2 C2_2 1.497(9) .
C2_2 O2_2 1.416(7) .
C2_2 C3_2 1.523(8) .
C3_2 O3_2 1.433(7) .
C3_2 C4_2 1.518(8) .
C4_2 O4_2 1.420(7) .
C4_2 C5_2 1.518(9) .
C5_2 O5_2 1.456(7) .
C5_2 C6B_2 1.53(2) .
C5_2 C6A_2 1.555(14) .
C6A_2 O6A_2 1.42(2) .
C6B_2 O6B_2 1.38(3) .
O4_2 C1_3 1.417(7) .
C1_3 O5_3 1.387(7) .
C1_3 C2_3 1.525(8) .
C2_3 O2_3 1.427(8) .
C2_3 C3_3 1.505(9) .
C3_3 O3_3 1.420(7) .
C3_3 C4_3 1.517(8) .
C4_3 O4_3 1.440(7) .
C4_3 C5_3 1.518(8) .
C5_3 O5_3 1.435(8) .
C5_3 C6_3 1.500(9) .
C6_3 O6_3 1.373(10) .
O4_3 C1_4 1.416(6) .
C1_4 O5_4 1.404(6) .
C1_4 C2_4 1.520(8) .
C2_4 O2_4 1.425(6) .
C2_4 C3_4 1.506(8) .
C3_4 O3_4 1.425(6) .
C3_4 C4_4 1.517(7) .
C4_4 O4_4 1.428(7) .
C4_4 C5_4 1.553(7) .
C5_4 O5_4 1.422(7) .
C5_4 C6_4 1.506(8) .
C6_4 O6_4 1.439(9) .
O4_4 C1_5 1.404(8) .
C1_5 O5_5 1.425(7) .
C1_5 C2_5 1.521(9) .
C2_5 O2_5 1.427(7) .
C2_5 C3_5 1.513(8) .
C3_5 O3_5 1.443(6) .
C3_5 C4_5 1.492(7) .
C4_5 O4_5 1.439(7) .
C4_5 C5_5 1.513(9) .
C5_5 O5_5 1.456(10) .
C5_5 C6A_5 1.520(13) .
C5_5 C6B_5 1.554(15) .
C6A_5 O6A_5 1.38(2) .
O6A_5 O6C_5 1.67(4) .
C6B_5 O6B_5 1.40(2) .
O6B_5 OC_23 1.52(10) .
O4_5 C1_6 1.405(7) .
C1_6 O5_6 1.419(7) .
C1_6 C2_6 1.520(8) .
C2_6 O2_6 1.428(7) .
C2_6 C3_6 1.515(9) .
C3_6 O3_6 1.428(7) .
C3_6 C4_6 1.515(8) .
C4_6 O4_6 1.442(8) .
C4_6 C5_6 1.538(9) .
C5_6 O5_6 1.407(9) .
C5_6 C6_6 1.527(10) .
C6_6 O6_6 1.453(15) .
O4_6 C1_7 1.407(8) .
C1_7 O5_7 1.419(8) .
C1_7 C2_7 1.517(9) .
C2_7 O2_7 1.429(7) .
C2_7 C3_7 1.505(8) .
C3_7 O3_7 1.434(7) .
C3_7 C4_7 1.522(8) .
C4_7 O4_7 1.422(7) .
C4_7 C5_7 1.535(9) .
C5_7 O5_7 1.435(9) .
C5_7 C6_7 1.522(11) .
C6_7 O6C_7 1.08(6) .
C6_7 O6A_7 1.36(4) .
C6_7 O6B_7 1.51(4) .
O6A_7 O6B_7 0.85(3) .
OA_13 OB_13 0.96(4) .
OB_13 OB_15 1.40(4) 4_646
OA_14 OB_14 0.93(3) .
OA_15 OB_15 0.83(3) .
OB_15 OB_13 1.40(4) 4_656
OA_16 OA_21 1.08(3) .
OA_16 OB_16 1.64(4) .
OB_16 OB_16 1.36(5) 2_656
OA_18 OB_18 1.45(4) 2_656
OB_18 OA_18 1.45(4) 2_656
OA_21 OB_21 1.05(7) .
OB_23 OC_23 1.54(9) .
C1_31 C2_31 1.4067 .
C1_31 C6_31 1.4069 .
C1_31 C7_31 1.5093 .
C2_31 C3_31 1.3919 .
C3_31 C4_31 1.3906 .
C4_31 C5_31 1.3908 .
C5_31 C6_31 1.3912 .
C7_31 O1_31 1.2346 .
C7_31 C8_31 1.5562 .
C8_31 C9_31 1.5444 .
C9_31 C10_31 1.5373 .
C1_32 C2_32 1.4062 .
C1_32 C6_32 1.4085 .
C1_32 C7_32 1.5097 .
C2_32 C3_32 1.3928 .
C3_32 C4_32 1.3899 .
C4_32 C5_32 1.3891 .
C5_32 C6_32 1.3921 .
C7_32 O1_32 1.2331 .
C7_32 C8_32 1.5560 .
C8_32 C9_32 1.5443 .
C9_32 C10_32 1.5371 .
C1_34 C6_34 1.4069 .
C1_34 C2_34 1.4069 .
C1_34 C7_34 1.5098 .
C2_34 C3_34 1.3924 .
C3_34 C4_34 1.3901 .
C4_34 C5_34 1.3897 .
C5_34 C6_34 1.3916 .
C7_34 O1_34 1.2345 .
C7_34 C8_34 1.5567 .
C8_34 C9_34 1.5446 .
C9_34 C10_34 1.5355 .
C1_35 C6_35 1.4054 .
C1_35 C2_35 1.4079 .
C1_35 C7_35 1.5109 .
C2_35 C4_35 1.66(13) 2_656
C2_35 C3_35 1.3929 .
C2_35 C3_35 2.23(12) 2_656
C3_35 C3_35 0.92(13) 2_656
C3_35 C4_35 1.06(10) 2_656
C3_35 C4_35 1.3898 .
C3_35 C2_35 2.23(11) 2_656
C4_35 C3_35 1.06(12) 2_656
C4_35 C2_35 1.66(9) 2_656
C4_35 C5_35 1.3890 .
C5_35 C6_35 1.3923 .
C7_35 O1_35 1.2330 .
C7_35 C8_35 1.5551 .
C8_35 C9_35 1.5471 .
C9_35 C10_35 1.5347 .

loop_
_geom_torsion_atom_site_label_1
_geom_torsion_atom_site_label_2
_geom_torsion_atom_site_label_3
_geom_torsion_atom_site_label_4
_geom_torsion
_geom_torsion_site_symmetry_1
_geom_torsion_site_symmetry_4
O5_1 C1_1 C2_1 O2_1 -177.2(4) . .
O4_7 C1_1 C2_1 O2_1 61.0(6) . .
O5_1 C1_1 C2_1 C3_1 59.6(6) . .
O4_7 C1_1 C2_1 C3_1 -62.3(6) . .
O2_1 C2_1 C3_1 O3_1 59.9(6) . .
C1_1 C2_1 C3_1 O3_1 -176.6(4) . .
O2_1 C2_1 C3_1 C4_1 179.5(5) . .
C1_1 C2_1 C3_1 C4_1 -57.1(6) . .
O3_1 C3_1 C4_1 O4_1 -66.8(5) . .
C2_1 C3_1 C4_1 O4_1 173.0(4) . .
O3_1 C3_1 C4_1 C5_1 174.9(4) . .
C2_1 C3_1 C4_1 C5_1 54.7(6) . .
O4_1 C4_1 C5_1 O5_1 -170.6(4) . .
C3_1 C4_1 C5_1 O5_1 -52.5(6) . .
O4_1 C4_1 C5_1 C6_1 71.3(6) . .
C3_1 C4_1 C5_1 C6_1 -170.6(5) . .
O5_1 C5_1 C6_1 O6_1 -68.2(7) . .
C4_1 C5_1 C6_1 O6_1 53.3(7) . .
O4_7 C1_1 O5_1 C5_1 61.8(6) . .
C2_1 C1_1 O5_1 C5_1 -58.9(6) . .
C4_1 C5_1 O5_1 C1_1 55.1(6) . .
C6_1 C5_1 O5_1 C1_1 178.5(5) . .
C5_1 C4_1 O4_1 C1_2 -110.9(5) . .
C3_1 C4_1 O4_1 C1_2 128.9(5) . .
C4_1 O4_1 C1_2 O5_2 115.1(5) . .
C4_1 O4_1 C1_2 C2_2 -122.8(5) . .
O4_1 C1_2 C2_2 O2_2 57.6(6) . .
O5_2 C1_2 C2_2 O2_2 179.2(4) . .
O4_1 C1_2 C2_2 C3_2 -64.1(5) . .
O5_2 C1_2 C2_2 C3_2 57.5(6) . .
O2_2 C2_2 C3_2 O3_2 62.1(6) . .
C1_2 C2_2 C3_2 O3_2 -176.8(4) . .
O2_2 C2_2 C3_2 C4_2 -178.2(5) . .
C1_2 C2_2 C3_2 C4_2 -57.1(6) . .
O3_2 C3_2 C4_2 O4_2 -62.2(6) . .
C2_2 C3_2 C4_2 O4_2 176.6(5) . .
O3_2 C3_2 C4_2 C5_2 177.8(5) . .
C2_2 C3_2 C4_2 C5_2 56.6(6) . .
O4_2 C4_2 C5_2 O5_2 -174.2(4) . .
C3_2 C4_2 C5_2 O5_2 -56.0(6) . .
O4_2 C4_2 C5_2 C6B_2 52.9(14) . .
C3_2 C4_2 C5_2 C6B_2 171.1(14) . .
O4_2 C4_2 C5_2 C6A_2 75.0(10) . .
C3_2 C4_2 C5_2 C6A_2 -166.8(10) . .
O5_2 C5_2 C6A_2 O6A_2 -61.0(16) . .
C4_2 C5_2 C6A_2 O6A_2 55.2(16) . .
C6B_2 C5_2 C6A_2 O6A_2 174(7) . .
O5_2 C5_2 C6B_2 O6B_2 -54(3) . .
C4_2 C5_2 C6B_2 O6B_2 77(3) . .
C6A_2 C5_2 C6B_2 O6B_2 7(3) . .
O4_1 C1_2 O5_2 C5_2 62.9(7) . .
C2_2 C1_2 O5_2 C5_2 -58.3(7) . .
C4_2 C5_2 O5_2 C1_2 57.5(7) . .
C6B_2 C5_2 O5_2 C1_2 -167.8(15) . .
C6A_2 C5_2 O5_2 C1_2 172.1(11) . .
C5_2 C4_2 O4_2 C1_3 -108.7(6) . .
C3_2 C4_2 O4_2 C1_3 131.7(5) . .
C4_2 O4_2 C1_3 O5_3 111.3(5) . .
C4_2 O4_2 C1_3 C2_3 -126.9(5) . .
O5_3 C1_3 C2_3 O2_3 -179.2(5) . .
O4_2 C1_3 C2_3 O2_3 58.4(6) . .
O5_3 C1_3 C2_3 C3_3 56.1(6) . .
O4_2 C1_3 C2_3 C3_3 -66.3(6) . .
O2_3 C2_3 C3_3 O3_3 59.2(6) . .
C1_3 C2_3 C3_3 O3_3 -176.2(5) . .
O2_3 C2_3 C3_3 C4_3 -178.4(5) . .
C1_3 C2_3 C3_3 C4_3 -53.8(6) . .
O3_3 C3_3 C4_3 O4_3 -62.9(6) . .
C2_3 C3_3 C4_3 O4_3 173.7(4) . .
O3_3 C3_3 C4_3 C5_3 177.7(5) . .
C2_3 C3_3 C4_3 C5_3 54.3(6) . .
O4_3 C4_3 C5_3 O5_3 -174.4(4) . .
C3_3 C4_3 C5_3 O5_3 -55.5(6) . .
O4_3 C4_3 C5_3 C6_3 65.4(7) . .
C3_3 C4_3 C5_3 C6_3 -175.7(6) . .
O5_3 C5_3 C6_3 O6_3 -64.9(7) . .
C4_3 C5_3 C6_3 O6_3 56.9(8) . .
O4_2 C1_3 O5_3 C5_3 60.4(6) . .
C2_3 C1_3 O5_3 C5_3 -59.6(6) . .
C6_3 C5_3 O5_3 C1_3 -175.8(5) . .
C4_3 C5_3 O5_3 C1_3 59.5(6) . .
C3_3 C4_3 O4_3 C1_4 124.9(4) . .
C5_3 C4_3 O4_3 C1_4 -114.9(5) . .
C4_3 O4_3 C1_4 O5_4 107.9(5) . .
C4_3 O4_3 C1_4 C2_4 -131.0(5) . .
O5_4 C1_4 C2_4 O2_4 -177.3(4) . .
O4_3 C1_4 C2_4 O2_4 60.5(5) . .
O5_4 C1_4 C2_4 C3_4 59.9(5) . .
O4_3 C1_4 C2_4 C3_4 -62.3(5) . .
O2_4 C2_4 C3_4 O3_4 61.4(6) . .
C1_4 C2_4 C3_4 O3_4 -176.6(4) . .
O2_4 C2_4 C3_4 C4_4 -179.0(4) . .
C1_4 C2_4 C3_4 C4_4 -56.9(5) . .
O3_4 C3_4 C4_4 O4_4 -66.3(5) . .
C2_4 C3_4 C4_4 O4_4 172.8(4) . .
O3_4 C3_4 C4_4 C5_4 174.3(4) . .
C2_4 C3_4 C4_4 C5_4 53.5(6) . .
O4_4 C4_4 C5_4 O5_4 -170.0(4) . .
C3_4 C4_4 C5_4 O5_4 -52.2(6) . .
O4_4 C4_4 C5_4 C6_4 71.4(6) . .
C3_4 C4_4 C5_4 C6_4 -170.8(5) . .
O5_4 C5_4 C6_4 O6_4 -59.9(6) . .
C4_4 C5_4 C6_4 O6_4 61.0(6) . .
O4_3 C1_4 O5_4 C5_4 58.5(6) . .
C2_4 C1_4 O5_4 C5_4 -60.9(6) . .
C6_4 C5_4 O5_4 C1_4 178.6(5) . .
C4_4 C5_4 O5_4 C1_4 56.7(6) . .
C3_4 C4_4 O4_4 C1_5 132.0(5) . .
C5_4 C4_4 O4_4 C1_5 -108.0(5) . .
C4_4 O4_4 C1_5 O5_5 113.8(5) . .
C4_4 O4_4 C1_5 C2_5 -125.7(5) . .
O4_4 C1_5 C2_5 O2_5 58.4(6) . .
O5_5 C1_5 C2_5 O2_5 179.3(5) . .
O4_4 C1_5 C2_5 C3_5 -65.3(6) . .
O5_5 C1_5 C2_5 C3_5 55.7(7) . .
O2_5 C2_5 C3_5 O3_5 60.8(6) . .
C1_5 C2_5 C3_5 O3_5 -177.1(5) . .
O2_5 C2_5 C3_5 C4_5 -178.3(5) . .
C1_5 C2_5 C3_5 C4_5 -56.3(7) . .
O3_5 C3_5 C4_5 O4_5 -61.9(6) . .
C2_5 C3_5 C4_5 O4_5 177.2(5) . .
O3_5 C3_5 C4_5 C5_5 178.3(6) . .
C2_5 C3_5 C4_5 C5_5 57.5(8) . .
O4_5 C4_5 C5_5 O5_5 -176.7(5) . .
C3_5 C4_5 C5_5 O5_5 -57.4(8) . .
O4_5 C4_5 C5_5 C6A_5 50.7(12) . .
C3_5 C4_5 C5_5 C6A_5 170.0(10) . .
O4_5 C4_5 C5_5 C6B_5 79.6(11) . .
C3_5 C4_5 C5_5 C6B_5 -161.2(10) . .
O5_5 C5_5 C6A_5 O6A_5 -69.3(13) . .
C4_5 C5_5 C6A_5 O6A_5 60.8(15) . .
C6B_5 C5_5 C6A_5 O6A_5 -21(2) . .
C5_5 C6A_5 O6A_5 O6C_5 104.6(19) . .
O5_5 C5_5 C6B_5 O6B_5 -75(2) . .
C4_5 C5_5 C6B_5 O6B_5 38(2) . .
C6A_5 C5_5 C6B_5 O6B_5 149(4) . .
C5_5 C6B_5 O6B_5 OC_23 61(8) . .
O4_4 C1_5 O5_5 C5_5 61.8(7) . .
C2_5 C1_5 O5_5 C5_5 -58.4(8) . .
C4_5 C5_5 O5_5 C1_5 59.2(8) . .
C6A_5 C5_5 O5_5 C1_5 -166.6(9) . .
C6B_5 C5_5 O5_5 C1_5 173.1(9) . .
C3_5 C4_5 O4_5 C1_6 127.2(5) . .
C5_5 C4_5 O4_5 C1_6 -112.5(6) . .
C4_5 O4_5 C1_6 O5_6 109.5(5) . .
C4_5 O4_5 C1_6 C2_6 -129.4(5) . .
O4_5 C1_6 C2_6 O2_6 58.9(6) . .
O5_6 C1_6 C2_6 O2_6 -179.2(5) . .
O4_5 C1_6 C2_6 C3_6 -63.6(6) . .
O5_6 C1_6 C2_6 C3_6 58.3(6) . .
O2_6 C2_6 C3_6 O3_6 62.0(6) . .
C1_6 C2_6 C3_6 O3_6 -176.0(4) . .
O2_6 C2_6 C3_6 C4_6 -178.7(4) . .
C1_6 C2_6 C3_6 C4_6 -56.8(6) . .
O3_6 C3_6 C4_6 O4_6 -66.0(6) . .
C2_6 C3_6 C4_6 O4_6 172.7(5) . .
O3_6 C3_6 C4_6 C5_6 174.5(5) . .
C2_6 C3_6 C4_6 C5_6 53.2(6) . .
O4_6 C4_6 C5_6 O5_6 -169.4(5) . .
C3_6 C4_6 C5_6 O5_6 -51.1(7) . .
O4_6 C4_6 C5_6 C6_6 70.3(8) . .
C3_6 C4_6 C5_6 C6_6 -171.4(7) . .
O5_6 C5_6 C6_6 O6_6 -58.6(8) . .
C4_6 C5_6 C6_6 O6_6 64.3(10) . .
O4_5 C1_6 O5_6 C5_6 61.0(7) . .
C2_6 C1_6 O5_6 C5_6 -58.9(7) . .
C4_6 C5_6 O5_6 C1_6 54.8(7) . .
C6_6 C5_6 O5_6 C1_6 179.1(6) . .
C3_6 C4_6 O4_6 C1_7 128.3(5) . .
C5_6 C4_6 O4_6 C1_7 -111.1(6) . .
C4_6 O4_6 C1_7 O5_7 110.5(5) . .
C4_6 O4_6 C1_7 C2_7 -128.0(5) . .
O4_6 C1_7 C2_7 O2_7 59.0(6) . .
O5_7 C1_7 C2_7 O2_7 -179.5(5) . .
O4_6 C1_7 C2_7 C3_7 -64.4(6) . .
O5_7 C1_7 C2_7 C3_7 57.1(6) . .
O2_7 C2_7 C3_7 O3_7 60.3(6) . .
C1_7 C2_7 C3_7 O3_7 -177.4(5) . .
O2_7 C2_7 C3_7 C4_7 -178.9(5) . .
C1_7 C2_7 C3_7 C4_7 -56.6(6) . .
O3_7 C3_7 C4_7 O4_7 -65.2(6) . .
C2_7 C3_7 C4_7 O4_7 174.1(5) . .
O3_7 C3_7 C4_7 C5_7 175.9(5) . .
C2_7 C3_7 C4_7 C5_7 55.2(6) . .
O4_7 C4_7 C5_7 O5_7 -172.1(5) . .
C3_7 C4_7 C5_7 O5_7 -54.2(7) . .
O4_7 C4_7 C5_7 C6_7 66.5(9) . .
C3_7 C4_7 C5_7 C6_7 -175.6(8) . .
O5_7 C5_7 C6_7 O6C_7 60(4) . .
C4_7 C5_7 C6_7 O6C_7 -178(4) . .
O5_7 C5_7 C6_7 O6A_7 -78(2) . .
C4_7 C5_7 C6_7 O6A_7 44(2) . .
O5_7 C5_7 C6_7 O6B_7 -45.5(17) . .
C4_7 C5_7 C6_7 O6B_7 76.7(16) . .
O6C_7 C6_7 O6A_7 O6B_7 -66(5) . .
C5_7 C6_7 O6A_7 O6B_7 70(4) . .
O6C_7 C6_7 O6B_7 O6A_7 124(5) . .
C5_7 C6_7 O6B_7 O6A_7 -121(3) . .
O4_6 C1_7 O5_7 C5_7 62.6(7) . .
C2_7 C1_7 O5_7 C5_7 -58.2(7) . .
C6_7 C5_7 O5_7 C1_7 -179.8(8) . .
C4_7 C5_7 O5_7 C1_7 57.0(8) . .
C3_7 C4_7 O4_7 C1_1 123.5(5) . .
C5_7 C4_7 O4_7 C1_1 -117.0(5) . .
O5_1 C1_1 O4_7 C4_7 110.5(5) . .
C2_1 C1_1 O4_7 C4_7 -127.1(5) . .
OA_21 OA_16 OB_16 OB_16 -142(6) . 2_656
OB_16 OA_16 OA_21 OB_21 104(8) . .
C6B_5 O6B_5 OC_23 OB_23 -63(11) . .
C6_31 C1_31 C2_31 C3_31 -0.1 . .
C7_31 C1_31 C2_31 C3_31 -179.9 . .
C1_31 C2_31 C3_31 C4_31 0.0 . .
C2_31 C3_31 C4_31 C5_31 0.1 . .
C3_31 C4_31 C5_31 C6_31 0.0 . .
C4_31 C5_31 C6_31 C1_31 -0.1 . .
C2_31 C1_31 C6_31 C5_31 0.1 . .
C7_31 C1_31 C6_31 C5_31 179.9 . .
C2_31 C1_31 C7_31 O1_31 1.1 . .
C6_31 C1_31 C7_31 O1_31 -178.6 . .
C2_31 C1_31 C7_31 C8_31 -177.8 . .
C6_31 C1_31 C7_31 C8_31 2.5 . .
O1_31 C7_31 C8_31 C9_31 -8.8 . .
C1_31 C7_31 C8_31 C9_31 170.1 . .
C7_31 C8_31 C9_31 C10_31 60.0 . .
C6_32 C1_32 C2_32 C3_32 -0.3 . .
C7_32 C1_32 C2_32 C3_32 -179.9 . .
C1_32 C2_32 C3_32 C4_32 0.0 . .
C2_32 C3_32 C4_32 C5_32 0.1 . .
C3_32 C4_32 C5_32 C6_32 0.0 . .
C4_32 C5_32 C6_32 C1_32 -0.2 . .
C2_32 C1_32 C6_32 C5_32 0.4 . .
C7_32 C1_32 C6_32 C5_32 -179.9 . .
C2_32 C1_32 C7_32 O1_32 179.4 . .
C6_32 C1_32 C7_32 O1_32 -0.3 . .
C2_32 C1_32 C7_32 C8_32 0.0 . .
C6_32 C1_32 C7_32 C8_32 -179.7 . .
O1_32 C7_32 C8_32 C9_32 0.5 . .
C1_32 C7_32 C8_32 C9_32 180.0 . .
C7_32 C8_32 C9_32 C10_32 60.0 . .
C6_34 C1_34 C2_34 C3_34 -0.4 . .
C7_34 C1_34 C2_34 C3_34 180.0 . .
C1_34 C2_34 C3_34 C4_34 0.3 . .
C2_34 C3_34 C4_34 C5_34 0.0 . .
C3_34 C4_34 C5_34 C6_34 -0.1 . .
C4_34 C5_34 C6_34 C1_34 0.0 . .
C2_34 C1_34 C6_34 C5_34 0.3 . .
C7_34 C1_34 C6_34 C5_34 179.9 . .
C6_34 C1_34 C7_34 O1_34 -179.6 . .
C2_34 C1_34 C7_34 O1_34 0.0 . .
C6_34 C1_34 C7_34 C8_34 0.2 . .
C2_34 C1_34 C7_34 C8_34 179.8 . .
O1_34 C7_34 C8_34 C9_34 -0.2 . .
C1_34 C7_34 C8_34 C9_34 -180.0 . .
C7_34 C8_34 C9_34 C10_34 60.0 . .
C6_35 C1_35 C2_35 C4_35 45(5) . 2_656
C7_35 C1_35 C2_35 C4_35 -135(5) . 2_656
C6_35 C1_35 C2_35 C3_35 -0.6 . .
C7_35 C1_35 C2_35 C3_35 179.9 . .
C6_35 C1_35 C2_35 C3_35 11(2) . 2_656
C7_35 C1_35 C2_35 C3_35 -168(2) . 2_656
C4_35 C2_35 C3_35 C3_35 -77(13) 2_656 2_656
C1_35 C2_35 C3_35 C3_35 61(15) . 2_656
C1_35 C2_35 C3_35 C4_35 138(5) . 2_656
C3_35 C2_35 C3_35 C4_35 77(13) 2_656 2_656
C4_35 C2_35 C3_35 C4_35 -138(5) 2_656 .
C1_35 C2_35 C3_35 C4_35 0.4 . .
C3_35 C2_35 C3_35 C4_35 -61(15) 2_656 .
C4_35 C2_35 C3_35 C2_35 -80(3) 2_656 2_656
C1_35 C2_35 C3_35 C2_35 59(5) . 2_656
C3_35 C2_35 C3_35 C2_35 -3(11) 2_656 2_656
C4_35 C3_35 C4_35 C3_35 31(5) 2_656 2_656
C2_35 C3_35 C4_35 C3_35 144.0(19) . 2_656
C2_35 C3_35 C4_35 C3_35 25(2) 2_656 2_656
C3_35 C3_35 C4_35 C2_35 -25(2) 2_656 2_656
C4_35 C3_35 C4_35 C2_35 6(4) 2_656 2_656
C2_35 C3_35 C4_35 C2_35 119.2(11) . 2_656
C3_35 C3_35 C4_35 C5_35 -144.0(19) 2_656 .
C4_35 C3_35 C4_35 C5_35 -113(5) 2_656 .
C2_35 C3_35 C4_35 C5_35 0.0 . .
C2_35 C3_35 C4_35 C5_35 -119.2(11) 2_656 .
C3_35 C4_35 C5_35 C6_35 -46(12) 2_656 .
C2_35 C4_35 C5_35 C6_35 -109(5) 2_656 .
C3_35 C4_35 C5_35 C6_35 -0.1 . .
C4_35 C5_35 C6_35 C1_35 -0.2 . .
C2_35 C1_35 C6_35 C5_35 0.5 . .
C7_35 C1_35 C6_35 C5_35 180.0 . .
C6_35 C1_35 C7_35 O1_35 0.0 . .
C2_35 C1_35 C7_35 O1_35 179.4 . .
C6_35 C1_35 C7_35 C8_35 179.4 . .
C2_35 C1_35 C7_35 C8_35 -1.2 . .
O1_35 C7_35 C8_35 C9_35 -0.6 . .
C1_35 C7_35 C8_35 C9_35 -180.0 . .
C7_35 C8_35 C9_35 C10_35 60.0 . .
